data_7709063
loop_
_publ_author_name
'Mart\'i-Rujas, Javier'
'Elli, Stefano'
'Sacchetti, Alessandro'
'Castiglione, Franca'

_publ_section_title
;
 Mechanochemical synthesis of mechanical bonds in M12L8
 poly-[<i>n</i>]-catenanes.
;
_journal_issue 1
_journal_name_full 'Dalton transactions (Cambridge, England : 2003)'
_journal_page_first 53
_journal_page_last 58
_journal_paper_doi 10.1039/d1dt03158a
_journal_volume 51
_journal_year 2021
_chemical_formula_moiety '7.56(C6 H4 Cl2), C168 H120 Br24 N24 Zn12, 6(C2.13 H1.39 Cl0.57), 4.0[C6H4Cl]'
_chemical_formula_sum 'C226.14 H158.58 Br24 Cl18.52 N24 Zn12'
_chemical_formula_weight 6570.91
_space_group_crystal_system trigonal
_space_group_IT_number 148
_space_group_name_Hall '-R 3'
_space_group_name_H-M_alt 'R -3 :H'
_atom_sites_solution_hydrogens geom
_audit_creation_date 2021-10-08
_audit_creation_method
;
Olex2 1.5-dev
(compiled 2021.08.20 svn.r13c46975 for OlexSys, GUI svn.r6225)
;
_audit_update_record
;
2021-10-20 deposited with the CCDC.	2021-11-18 downloaded from the CCDC.
;
_cell_angle_alpha 90
_cell_angle_beta 90
_cell_angle_gamma 120
_cell_formula_units_Z 3
_cell_length_a 37.9184(11)
_cell_length_b 37.9184(11)
_cell_length_c 16.6172(9)
_cell_measurement_reflns_used 7793
_cell_measurement_temperature 98.(2)
_cell_measurement_theta_max 73.7112
_cell_measurement_theta_min 2.3280
_cell_volume 20691.3(14)
_computing_cell_refinement 'SAINT V8.40B (Bruker Nano, Inc., 2019)'
_computing_data_reduction 'SAINT V8.40B (Bruker Nano, Inc., 2019)'
_computing_molecular_graphics 'Olex2 1.5-dev (Dolomanov et al., 2009)'
_computing_publication_material 'Olex2 1.5-dev (Dolomanov et al., 2009)'
_computing_structure_refinement 'SHELXL 2018/3 (Sheldrick, 2015)'
_computing_structure_solution 'SHELXT 2018/2 (Sheldrick, 2018)'
_diffrn_ambient_temperature 98.00
_diffrn_detector_area_resol_mean 7.3910
_diffrn_measured_fraction_theta_full 0.998
_diffrn_measured_fraction_theta_max 0.998
_diffrn_measurement_device 'KAPPA diffractometer'
_diffrn_measurement_device_type 'Bruker D8 VENTURE'
_diffrn_measurement_method '\w and \p scans'
_diffrn_radiation_type CuK\a
_diffrn_radiation_wavelength 1.54178
_diffrn_reflns_av_R_equivalents 0.0545
_diffrn_reflns_av_unetI/netI 0.0324
_diffrn_reflns_Laue_measured_fraction_full 0.998
_diffrn_reflns_Laue_measured_fraction_max 0.998
_diffrn_reflns_limit_h_max 47
_diffrn_reflns_limit_h_min -47
_diffrn_reflns_limit_k_max 47
_diffrn_reflns_limit_k_min -41
_diffrn_reflns_limit_l_max 15
_diffrn_reflns_limit_l_min -20
_diffrn_reflns_number 45359
_diffrn_reflns_point_group_measured_fraction_full 0.998
_diffrn_reflns_point_group_measured_fraction_max 0.998
_diffrn_reflns_theta_full 67.679
_diffrn_reflns_theta_max 74.477
_diffrn_reflns_theta_min 2.980
_exptl_absorpt_coefficient_mu 7.527
_exptl_absorpt_correction_T_max 0.7538
_exptl_absorpt_correction_T_min 0.5725
_exptl_absorpt_correction_type multi-scan
_exptl_absorpt_process_details
;
Krause, L., Herbst-Irmer, R., Sheldrick, G. M., Stalke, D. (2015).
"Comparison of silver and molybdenum microfocus X-ray sources for
single-crystal structure determination"
J. Appl. Cryst. 48, 3-10.
doi:10.1107/S1600576714022985
;
_exptl_crystal_colour colourless
_exptl_crystal_colour_primary colourless
_exptl_crystal_density_diffrn 1.582
_exptl_crystal_density_method 'not measured'
_exptl_crystal_description block
_exptl_crystal_F_000 10108
_exptl_crystal_size_max 0.095
_exptl_crystal_size_mid 0.06
_exptl_crystal_size_min 0.02
_refine_diff_density_max 1.230
_refine_diff_density_min -0.936
_refine_diff_density_rms 0.143
_refine_ls_extinction_method none
_refine_ls_goodness_of_fit_ref 1.065
_refine_ls_hydrogen_treatment constr
_refine_ls_matrix_type full
_refine_ls_number_parameters 672
_refine_ls_number_reflns 9386
_refine_ls_number_restraints 1713
_refine_ls_restrained_S_all 0.995
_refine_ls_R_factor_all 0.0902
_refine_ls_R_factor_gt 0.0744
_refine_ls_shift/su_max 0.000
_refine_ls_shift/su_mean 0.000
_refine_ls_structure_factor_coef Fsqd
_refine_ls_weighting_details 'w=1/[\s^2^(Fo^2^)+(0.1032P)^2^+411.7291P] where P=(Fo^2^+2Fc^2^)/3'
_refine_ls_weighting_scheme calc
_refine_ls_wR_factor_gt 0.2165
_refine_ls_wR_factor_ref 0.2266
_reflns_Friedel_coverage 0.000
_reflns_number_gt 7230
_reflns_number_total 9386
_reflns_threshold_expression 'I > 2\s(I)'
_cod_data_source_file d1dt03158a3.cif
_cod_data_source_block 2021s007_tpbznbr2_JMR
_cod_depositor_comments
;
The following automatic conversions were performed:

data item '_exptl_absorpt_correction_type' value 'Multi-Scan' was
changed to 'multi-scan' in accordance with the
/home/data/users/saulius/crontab/automatic-downloads/rss-feeds/RSC/lib/dictionaries/cif_core.dic
dictionary named 'cif_core.dic' version 2.4.2 last updated on
2011-04-26.

Automatic conversion script
Id: cif_fix_values 7556 2019-12-06 15:28:31Z antanas 

 Adding full bibliography for 7709063.cif.
;
_cod_original_cell_volume 20691.3(16)
_cod_original_sg_symbol_H-M 'R -3'
_cod_database_code 7709063
_shelx_shelxl_version_number 2018/3
_shelx_space_group_comment
;
The symmetry employed for this shelxl refinement is uniquely defined
by the following loop, which should always be used as a source of
symmetry information in preference to the above space-group names.
They are only intended as comments.
;
_olex2_refinement_description
;
1. Fixed Uiso
 At 1.2 times of:
  All C(H) groups
2. Restrained distances
3. Restrained planarity
 with sigma of 0.1
4. Uiso/Uaniso restraints and constraints
: within 2A with sigma of 0.1 and sigma for terminal atoms of 0.2 within 2A
: within 2A with sigma of 0.01 and sigma for terminal atoms of 0.02 within 2A
: within 2A with sigma of 0.01 and sigma for terminal atoms of 0.02 within 2A
: within 2A with sigma of 0.01 and sigma for terminal atoms of 0.02 within 2A
: with sigma of 0.5 and sigma for terminal atoms of 1
: with sigma of 0.01 and sigma for terminal atoms of 0.02
: with sigma of 0.01 and sigma for terminal atoms of 0.02
: with sigma of 0.005 and sigma for terminal atoms of 0.01
Uanis(Zn1_1) = Uanis(Zn11_11)
Uanis(Zn2_1) = Uanis(Zn12_11)
5. Rigid body (RIGU) restrains
 with sigma for 1-2 distances of 0.004 and sigma for 1-3 distances of 0.004
 with sigma for 1-2 distances of 0.1 and sigma for 1-3 distances of 0.1
 with sigma for 1-2 distances of 0.01 and sigma for 1-3 distances of 0.01
 with sigma for 1-2 distances of 0.01 and sigma for 1-3 distances of 0.01
 with sigma for 1-2 distances of 0.01 and sigma for 1-3 distances of 0.01
6. Same fragment restrains
7. Others
 Sof(Zn11)=Sof(Br11)=Sof(Br12)=Sof(Zn12)=Sof(Br13)=Sof(Br14)=1-FVAR(1)
 Sof(Zn1)=Sof(Br1)=Sof(Br2)=Sof(Zn2)=Sof(Br3)=Sof(Br4)=FVAR(1)
 Sof(C11)=Sof(C12)=Sof(H12)=Sof(C13)=Sof(H13)=Sof(N14)=Sof(C15)=Sof(H15)=
 Sof(C16)=Sof(H16)=1-FVAR(2)
 Sof(C1)=Sof(C2)=Sof(H2)=Sof(C3)=Sof(H3)=Sof(N4)=Sof(C5)=Sof(H5)=Sof(C6)=
 Sof(H6)=FVAR(2)
 Sof(C11)=Sof(C12)=Sof(H12)=Sof(C13)=Sof(H13)=Sof(N14)=Sof(C15)=Sof(H15)=
 Sof(C16)=Sof(H16)=1-FVAR(3)
 Sof(C1)=Sof(C2)=Sof(H2)=Sof(C3)=Sof(H3)=Sof(N4)=Sof(C5)=Sof(H5)=Sof(C6)=
 Sof(H6)=FVAR(3)
 Sof(C6)=Sof(H6)=FVAR(4)
 Sof(C5)=Sof(H5)=FVAR(5)
 Sof(C4)=Sof(H4)=FVAR(6)
 Sof(C3)=Sof(H3)=FVAR(7)
 Fixed Sof: Cl1(0.86) Cl2(0.86) C3(0.86) C4(0.86) C5(0.86) H5(0.86) C6(0.86)
 H6(0.86) C7(0.86) H7(0.86) C8(0.86) H8(0.86) Cl11(0.4) Cl12(0.4) C11(0.4)
 C12(0.4) C13(0.4) H13(0.4) C14(0.4) H14(0.4) C15(0.4) H15(0.4) C16(0.4)
 H16(0.4)
8.a Aromatic/amide H refined with riding coordinates:
 C5(H5), C6(H6), C7(H7), C8(H8), C2(H2), C3(H3), C5(H5), C6(H6), C8(H8),
 C10(H10), C12(H12), C2(H2), C3(H3), C5(H5), C6(H6), C2(H2), C3(H3), C5(H5),
 C6(H6), C8(H8), C2(H2), C3(H3), C5(H5), C6(H6), C3(H3), C4(H4), C5(H5), C6(H6),
  C12(H12), C13(H13), C15(H15), C16(H16), C12(H12), C13(H13), C15(H15),
 C16(H16), C13(H13), C14(H14), C15(H15), C16(H16)
8.b Fitted hexagon refined as free rotating group:
 C1(C2,C3,C4,C5,C6), C11(C12,C13,N14,C15,C16), C11(C12,C13,N14,C15,C16),
 C11(C12,C13,C14,C15,C16)
;
_smtbx_masks_special_details
;
A solvent mask was calculated and 423 electrons were 
found in a volume of 1302\%A^3^ in 1 void per unit cell. 
This is consistent with the presence of 4.0[C6H4Cl] per Formula Unit 
which account for 456 electrons per unit cell.
;
_smtbx_masks_void_probe_radius 1.2
_smtbx_masks_void_truncation_radius 1.2
_olex2_submission_special_instructions 'No special instructions were received'

loop_
_space_group_symop_operation_xyz
'x, y, z'
'-y, x-y, z'
'-x+y, -x, z'
'x+2/3, y+1/3, z+1/3'
'-y+2/3, x-y+1/3, z+1/3'
'-x+y+2/3, -x+1/3, z+1/3'
'x+1/3, y+2/3, z+2/3'
'-y+1/3, x-y+2/3, z+2/3'
'-x+y+1/3, -x+2/3, z+2/3'
'-x, -y, -z'
'y, -x+y, -z'
'x-y, x, -z'
'-x+2/3, -y+1/3, -z+1/3'
'y+2/3, -x+y+1/3, -z+1/3'
'x-y+2/3, x+1/3, -z+1/3'
'-x+1/3, -y+2/3, -z+2/3'
'y+1/3, -x+y+2/3, -z+2/3'
'x-y+1/3, x+2/3, -z+2/3'

loop_
_atom_site_label
_atom_site_type_symbol
_atom_site_fract_x
_atom_site_fract_y
_atom_site_fract_z
_atom_site_U_iso_or_equiv
_atom_site_adp_type
_atom_site_occupancy
_atom_site_site_symmetry_order
_atom_site_calc_flag
_atom_site_refinement_flags_posn
_atom_site_refinement_flags_adp
_atom_site_refinement_flags_occupancy
_atom_site_disorder_assembly
_atom_site_disorder_group
Cl1 Cl 0.13105(8) 0.49184(9) 0.27934(18) 0.0674(7) Uani 0.86 1 d . . P . .
Cl2 Cl 0.22093(8) 0.50939(9) 0.3111(2) 0.0741(8) Uani 0.86 1 d . . P . .
C3 C 0.1537(3) 0.5077(3) 0.3740(7) 0.059(3) Uani 0.86 1 d . . P . .
C4 C 0.1917(3) 0.5147(3) 0.3875(7) 0.063(3) Uani 0.86 1 d . . P . .
C5 C 0.1314(4) 0.5120(4) 0.4315(8) 0.078(4) Uani 0.86 1 d . . P . .
H5 H 0.104608 0.506479 0.419623 0.094 Uiso 0.86 1 calc R U P . .
C6 C 0.2106(5) 0.5276(5) 0.4614(10) 0.097(5) Uani 0.86 1 d . . P . .
H6 H 0.237544 0.532970 0.471398 0.116 Uiso 0.86 1 calc R U P . .
C7 C 0.1470(5) 0.5245(6) 0.5081(12) 0.112(6) Uani 0.86 1 d . . P . .
H7 H 0.131307 0.527591 0.549153 0.134 Uiso 0.86 1 calc R U P . .
C8 C 0.1855(5) 0.5321(7) 0.5230(10) 0.126(8) Uani 0.86 1 d . . P . .
H8 H 0.196587 0.540750 0.575357 0.151 Uiso 0.86 1 calc R U P . .
Zn1_1 Zn 0.04430(12) 0.30134(10) 0.8093(2) 0.0352(6) Uani 0.726(12) 1 d . U P A 1
Br1_1 Br -0.02066(9) 0.25051(9) 0.7643(2) 0.0580(7) Uani 0.726(12) 1 d . U P A 1
Br2_1 Br 0.07484(10) 0.29239(8) 0.91951(14) 0.0483(7) Uani 0.726(12) 1 d . U P A 1
Zn2_1 Zn 0.15766(10) 0.44163(10) 0.0716(3) 0.0373(6) Uani 0.726(12) 1 d . U P A 1
Br3_1 Br 0.16866(15) 0.40873(14) -0.0441(3) 0.0817(14) Uani 0.726(12) 1 d . U P A 1
Br4_1 Br 0.09476(13) 0.43889(13) 0.0887(2) 0.0432(6) Uani 0.726(12) 1 d . U P A 1
N1_2 N 0.08419(19) 0.31704(18) 0.7148(4) 0.0446(14) Uani 1 1 d . U . . .
C2_2 C 0.1243(2) 0.3358(2) 0.7311(5) 0.0481(17) Uani 1 1 d . U . . .
H2_2 H 0.132683 0.340596 0.785803 0.058 Uiso 1 1 calc R U . . .
C3_2 C 0.1536(2) 0.3483(3) 0.6724(6) 0.0525(19) Uani 1 1 d . U . . .
H3_2 H 0.181600 0.361108 0.686615 0.063 Uiso 1 1 calc R U . . .
C4_2 C 0.1421(2) 0.3420(2) 0.5925(5) 0.0472(17) Uani 1 1 d . U . . .
C5_2 C 0.1008(3) 0.3228(3) 0.5753(5) 0.0524(19) Uani 1 1 d . U . . .
H5_2 H 0.091812 0.317838 0.521025 0.063 Uiso 1 1 calc R U . . .
C6_2 C 0.0727(2) 0.3109(2) 0.6373(5) 0.0500(18) Uani 1 1 d . U . . .
H6_2 H 0.044518 0.297998 0.624554 0.060 Uiso 1 1 calc R U . . .
C7_2 C 0.1733(2) 0.3556(2) 0.5276(5) 0.0476(17) Uani 1 1 d . U . . .
C8_2 C 0.2096(2) 0.3552(3) 0.5400(5) 0.0510(18) Uani 1 1 d . U . . .
H8_2 H 0.214003 0.345134 0.589077 0.061 Uiso 1 1 calc R U . . .
C9_2 C 0.2394(3) 0.3697(3) 0.4798(6) 0.055(2) Uani 1 1 d . U . . .
C10_2 C 0.2323(3) 0.3827(3) 0.4077(6) 0.056(2) Uani 1 1 d . U . . .
H10_2 H 0.252612 0.392327 0.366969 0.068 Uiso 1 1 calc R U . . .
C11_2 C 0.1957(3) 0.3818(3) 0.3938(6) 0.059(2) Uani 1 1 d . U . . .
C12_2 C 0.1666(2) 0.3684(3) 0.4546(5) 0.054(2) Uani 1 1 d . U . . .
H12_2 H 0.141698 0.368089 0.445621 0.064 Uiso 1 1 calc R U . . .
C1_3 C 0.2791(3) 0.3718(4) 0.4948(7) 0.046(2) Uani 0.84(3) 1 d . U P B 1
C2_3 C 0.2819(4) 0.3431(5) 0.5403(8) 0.0514(19) Uani 0.84(3) 1 d . U P B 1
H2_3 H 0.258567 0.322486 0.567152 0.062 Uiso 0.84(3) 1 calc R U P B 1
C3_3 C 0.3191(4) 0.3443(4) 0.5471(8) 0.048(2) Uani 0.84(3) 1 d . U P B 1
H3_3 H 0.320502 0.323778 0.577361 0.057 Uiso 0.84(3) 1 calc R U P B 1
N4_3 N 0.3532(4) 0.3739(4) 0.5118(8) 0.0477(16) Uani 0.84(3) 1 d . U P B 1
C5_3 C 0.3511(3) 0.4021(4) 0.4701(8) 0.047(2) Uani 0.84(3) 1 d . U P B 1
H5_3 H 0.375222 0.423231 0.446232 0.056 Uiso 0.84(3) 1 calc R U P B 1
C6_3 C 0.3150(3) 0.4020(4) 0.4597(7) 0.046(2) Uani 0.84(3) 1 d . U P B 1
H6_3 H 0.314527 0.422778 0.428400 0.055 Uiso 0.84(3) 1 calc R U P B 1
N1_4 N 0.20338(19) 0.50250(19) 0.0611(4) 0.0476(14) Uani 1 1 d . U . . .
C2_4 C 0.2380(2) 0.5130(2) 0.0197(6) 0.0522(17) Uani 1 1 d . U . . .
H2_4 H 0.240341 0.492488 -0.008423 0.063 Uiso 1 1 calc R U . . .
C3_4 C 0.2703(2) 0.5528(2) 0.0169(5) 0.0504(17) Uani 1 1 d . U . . .
H3_4 H 0.294253 0.559364 -0.012472 0.061 Uiso 1 1 calc R U . . .
C4_4 C 0.2669(2) 0.5829(2) 0.0579(5) 0.0452(15) Uani 1 1 d . U . . .
C5_4 C 0.2315(2) 0.5722(2) 0.0990(5) 0.0474(16) Uani 1 1 d . U . . .
H5_4 H 0.228225 0.592290 0.126595 0.057 Uiso 1 1 calc R U . . .
C6_4 C 0.2006(2) 0.5318(2) 0.1002(5) 0.0475(16) Uani 1 1 d . U . . .
H6_4 H 0.176549 0.524722 0.129914 0.057 Uiso 1 1 calc R U . . .
C7_4 C 0.3009(2) 0.6262(2) 0.0578(5) 0.0454(15) Uani 1 1 d . U . . .
C8_4 C 0.3417(2) 0.6350(2) 0.0572(5) 0.0458(16) Uani 1 1 d . U . . .
H8_4 H 0.347266 0.613205 0.056274 0.055 Uiso 1 1 calc R U . . .
C1_5 C 0.1868(4) 0.3944(4) 0.3155(7) 0.0517(19) Uani 0.819(12) 1 d . U P A 1
C2_5 C 0.2164(3) 0.4138(4) 0.2561(7) 0.0504(19) Uani 0.819(12) 1 d . U P A 1
H2_5 H 0.243168 0.418606 0.264755 0.060 Uiso 0.819(12) 1 calc R U P A 1
C3_5 C 0.2071(3) 0.4260(4) 0.1855(7) 0.052(2) Uani 0.819(12) 1 d . U P A 1
H3_5 H 0.227206 0.437318 0.144615 0.063 Uiso 0.819(12) 1 calc R U P A 1
N4_5 N 0.1702(4) 0.4226(4) 0.1718(6) 0.0516(16) Uani 0.819(12) 1 d . U P A 1
C5_5 C 0.1420(3) 0.4034(3) 0.2248(6) 0.0509(19) Uani 0.819(12) 1 d . U P A 1
H5_5 H 0.115684 0.399595 0.214768 0.061 Uiso 0.819(12) 1 calc R U P A 1
C6_5 C 0.1485(3) 0.3880(3) 0.2958(7) 0.055(2) Uani 0.819(12) 1 d . U P A 1
H6_5 H 0.126352 0.372815 0.331355 0.066 Uiso 0.819(12) 1 calc R U P A 1
Cl1_7 Cl 0.2558(5) 0.4661(5) 0.6038(8) 0.075(4) Uani 0.277(13) 1 d . U . C 1
Cl2_7 Cl 0.3185(4) 0.5426(5) 0.4690(9) 0.110(4) Uani 0.290(12) 1 d . U . C 1
C1_7 C 0.3131(6) 0.4837(9) 0.5871(19) 0.093(4) Uani 0.28(3) 1 d G U . C 1
C2_7 C 0.3373(8) 0.5160(8) 0.5362(15) 0.097(4) Uani 0.46(3) 1 d G U . C 1
C3_7 C 0.3794(7) 0.5329(7) 0.5372(15) 0.097(4) Uani 0.31(3) 1 d G U P C 1
H3_7 H 0.395926 0.554966 0.502407 0.116 Uiso 0.31(3) 1 calc R U P C 1
C4_7 C 0.3972(6) 0.5176(8) 0.5891(16) 0.096(4) Uani 0.37(3) 1 d G U P C 1
H4_7 H 0.425942 0.529148 0.589773 0.116 Uiso 0.37(3) 1 calc R U P C 1
C5_7 C 0.3730(8) 0.4853(8) 0.6400(15) 0.095(4) Uani 0.41(3) 1 d G U P C 1
H5_7 H 0.385151 0.474827 0.675440 0.114 Uiso 0.41(3) 1 calc R U P C 1
C6_7 C 0.3309(8) 0.4684(9) 0.6390(18) 0.093(4) Uani 0.30(3) 1 d G U P C 1
H6_7 H 0.314345 0.446324 0.673741 0.112 Uiso 0.30(3) 1 calc R U P C 1
Zn11_11 Zn 0.0371(3) 0.3021(3) 0.7974(7) 0.0352(6) Uani 0.274(12) 1 d . U P A 2
Br11_11 Br -0.0262(4) 0.2583(4) 0.7470(9) 0.094(3) Uani 0.274(12) 1 d . U P A 2
Br12_11 Br 0.0614(5) 0.2851(4) 0.9262(7) 0.096(3) Uani 0.274(12) 1 d . U P A 2
Zn12_11 Zn 0.1595(3) 0.4436(3) 0.0484(5) 0.0373(6) Uani 0.274(12) 1 d . U P A 2
Br13_11 Br 0.1714(2) 0.4076(2) -0.0320(4) 0.0268(13) Uani 0.274(12) 1 d . U P A 2
Br14_11 Br 0.0987(5) 0.4460(5) 0.0882(10) 0.086(5) Uani 0.274(12) 1 d . U P A 2
C11_13 C 0.2765(12) 0.3610(18) 0.484(3) 0.047(3) Uani 0.16(3) 1 d G U P B 2
C12_13 C 0.2821(17) 0.3410(17) 0.549(3) 0.049(3) Uani 0.16(3) 1 d G U P B 2
H12_13 H 0.259728 0.323573 0.581864 0.058 Uiso 0.16(3) 1 calc R U P B 2
C13_13 C 0.321(2) 0.347(2) 0.564(3) 0.048(3) Uani 0.16(3) 1 d G U P B 2
H13_13 H 0.324429 0.332850 0.608498 0.058 Uiso 0.16(3) 1 calc R U P B 2
N14_13 N 0.3533(15) 0.372(2) 0.516(4) 0.047(3) Uani 0.16(3) 1 d G U P B 2
C15_13 C 0.3477(12) 0.3920(18) 0.451(3) 0.047(3) Uani 0.16(3) 1 d G U P B 2
H15_13 H 0.370089 0.409484 0.418041 0.057 Uiso 0.16(3) 1 calc R U P B 2
C16_13 C 0.3093(13) 0.3865(19) 0.435(3) 0.047(3) Uani 0.16(3) 1 d G U P B 2
H16_13 H 0.305388 0.400207 0.391406 0.057 Uiso 0.16(3) 1 calc R U P B 2
C11_15 C 0.1915(12) 0.4017(13) 0.3113(18) 0.054(3) Uani 0.181(12) 1 d G U P A 2
C12_15 C 0.1644(11) 0.4162(12) 0.3105(17) 0.054(3) Uani 0.181(12) 1 d G U P A 2
H12_15 H 0.152530 0.418347 0.359364 0.065 Uiso 0.181(12) 1 calc R U P A 2
C13_15 C 0.1545(11) 0.4277(13) 0.238(2) 0.053(3) Uani 0.181(12) 1 d G U P A 2
H13_15 H 0.135964 0.437660 0.237740 0.064 Uiso 0.181(12) 1 calc R U P A 2
N14_15 N 0.1718(14) 0.4246(15) 0.1668(17) 0.053(3) Uani 0.181(12) 1 d G U P A 2
C15_15 C 0.1990(13) 0.4101(14) 0.1675(18) 0.053(3) Uani 0.181(12) 1 d G U P A 2
H15_15 H 0.210814 0.408003 0.118669 0.063 Uiso 0.181(12) 1 calc R U P A 2
C16_15 C 0.2088(11) 0.3986(12) 0.240(2) 0.052(3) Uani 0.181(12) 1 d G U P A 2
H16_15 H 0.227381 0.388690 0.240292 0.063 Uiso 0.181(12) 1 calc R U P A 2
Cl11_17 Cl 0.3013(3) 0.5118(4) 0.4399(6) 0.103(2) Uani 0.4 1 d . U P D 2
Cl12_17 Cl 0.2528(6) 0.4651(5) 0.5708(12) 0.140(6) Uani 0.4 1 d . U P D 2
C11_17 C 0.2988(6) 0.4782(8) 0.5748(16) 0.095(4) Uani 0.4 1 d G U P D 2
C12_17 C 0.3232(7) 0.5026(8) 0.5123(14) 0.096(4) Uani 0.4 1 d G U P D 2
C13_17 C 0.3640(7) 0.5133(8) 0.5088(13) 0.096(4) Uani 0.4 1 d G U P D 2
H13_17 H 0.380707 0.529886 0.466072 0.115 Uiso 0.4 1 calc R U P D 2
C14_17 C 0.3804(6) 0.4997(8) 0.5678(15) 0.094(4) Uani 0.4 1 d G U P D 2
H14_17 H 0.408288 0.507012 0.565363 0.113 Uiso 0.4 1 calc R U P D 2
C15_17 C 0.3560(7) 0.4754(8) 0.6303(14) 0.093(4) Uani 0.4 1 d G U P D 2
H15_17 H 0.367204 0.466089 0.670601 0.112 Uiso 0.4 1 calc R U P D 2
C16_17 C 0.3152(7) 0.4647(8) 0.6338(14) 0.094(4) Uani 0.4 1 d G U P D 2
H16_17 H 0.298537 0.448040 0.676548 0.113 Uiso 0.4 1 calc R U P D 2

loop_
_atom_site_aniso_label
_atom_site_aniso_U_11
_atom_site_aniso_U_22
_atom_site_aniso_U_33
_atom_site_aniso_U_23
_atom_site_aniso_U_13
_atom_site_aniso_U_12
Cl1 0.0533(13) 0.0663(15) 0.0706(17) 0.0098(13) 0.0053(12) 0.0209(12)
Cl2 0.0528(14) 0.0691(17) 0.095(2) -0.0020(15) 0.0086(13) 0.0260(13)
C3 0.057(6) 0.032(4) 0.066(6) 0.007(4) 0.009(5) 0.007(4)
C4 0.060(6) 0.049(5) 0.069(7) -0.001(5) 0.003(5) 0.020(5)
C5 0.073(8) 0.057(7) 0.080(9) -0.002(6) 0.020(6) 0.015(6)
C6 0.075(9) 0.114(12) 0.096(11) -0.005(9) -0.002(8) 0.043(9)
C7 0.087(11) 0.120(14) 0.105(13) -0.025(10) 0.015(9) 0.034(10)
C8 0.088(11) 0.20(2) 0.068(9) -0.032(11) -0.001(8) 0.056(13)
Zn1_1 0.0277(13) 0.0333(5) 0.0479(13) 0.0003(7) -0.0068(9) 0.0176(8)
Br1_1 0.0307(8) 0.0446(10) 0.0854(15) -0.0158(9) -0.0014(7) 0.0089(6)
Br2_1 0.0502(13) 0.0466(9) 0.0487(10) 0.0074(6) -0.0032(8) 0.0247(9)
Zn2_1 0.0375(6) 0.0360(6) 0.0358(17) 0.0064(11) -0.0028(11) 0.0165(5)
Br3_1 0.0720(17) 0.0613(16) 0.115(3) -0.0203(17) -0.0195(17) 0.0360(13)
Br4_1 0.0348(9) 0.0347(9) 0.0606(12) 0.0004(7) -0.0073(7) 0.0178(7)
N1_2 0.043(3) 0.033(3) 0.056(4) 0.002(3) 0.004(3) 0.017(3)
C2_2 0.040(4) 0.043(4) 0.063(5) 0.003(3) -0.001(3) 0.022(3)
C3_2 0.041(4) 0.053(4) 0.066(5) 0.002(4) -0.005(4) 0.025(4)
C4_2 0.041(4) 0.042(4) 0.061(5) 0.009(3) 0.007(3) 0.023(3)
C5_2 0.052(4) 0.058(5) 0.053(5) 0.006(4) 0.004(4) 0.031(4)
C6_2 0.035(4) 0.049(4) 0.061(5) 0.005(4) 0.001(3) 0.017(3)
C7_2 0.036(4) 0.049(4) 0.056(5) 0.008(3) 0.003(3) 0.020(3)
C8_2 0.039(4) 0.054(4) 0.061(5) 0.010(4) 0.001(3) 0.024(3)
C9_2 0.044(4) 0.065(5) 0.064(5) 0.015(4) 0.005(4) 0.034(4)
C10_2 0.045(4) 0.070(5) 0.059(5) 0.014(4) 0.004(4) 0.032(4)
C11_2 0.047(4) 0.077(6) 0.063(5) 0.015(4) 0.008(4) 0.040(4)
C12_2 0.042(4) 0.062(5) 0.061(5) 0.014(4) 0.006(4) 0.029(4)
C1_3 0.037(3) 0.050(4) 0.055(4) 0.004(3) 0.000(3) 0.025(3)
C2_3 0.040(3) 0.053(3) 0.056(4) 0.010(3) 0.001(3) 0.019(3)
C3_3 0.043(3) 0.049(3) 0.052(4) 0.006(3) -0.003(3) 0.023(3)
N4_3 0.043(3) 0.048(3) 0.053(3) 0.004(3) 0.001(3) 0.023(2)
C5_3 0.042(3) 0.046(4) 0.051(4) 0.005(3) -0.001(3) 0.021(3)
C6_3 0.041(3) 0.050(4) 0.050(4) 0.006(3) 0.000(3) 0.025(3)
N1_4 0.037(3) 0.040(3) 0.061(3) 0.000(3) -0.004(2) 0.016(2)
C2_4 0.043(3) 0.044(3) 0.071(4) -0.007(3) -0.001(3) 0.022(3)
C3_4 0.041(3) 0.043(3) 0.067(4) -0.004(3) 0.000(3) 0.021(3)
C4_4 0.042(3) 0.037(3) 0.058(3) 0.000(3) -0.003(3) 0.020(2)
C5_4 0.041(3) 0.042(3) 0.061(4) -0.002(3) 0.000(3) 0.022(3)
C6_4 0.038(3) 0.043(3) 0.059(4) 0.001(3) 0.001(3) 0.018(3)
C7_4 0.040(3) 0.039(3) 0.055(4) 0.002(3) 0.000(3) 0.018(3)
C8_4 0.041(3) 0.042(3) 0.058(4) 0.003(3) 0.002(3) 0.024(3)
C1_5 0.046(3) 0.056(4) 0.057(4) 0.009(3) 0.000(3) 0.028(3)
C2_5 0.045(3) 0.058(4) 0.059(4) 0.008(3) 0.000(3) 0.033(3)
C3_5 0.046(3) 0.060(4) 0.058(4) 0.006(3) 0.001(3) 0.031(3)
N4_5 0.045(3) 0.055(3) 0.059(3) 0.005(3) -0.003(3) 0.028(3)
C5_5 0.042(3) 0.057(4) 0.058(4) 0.001(3) 0.000(3) 0.028(3)
C6_5 0.043(3) 0.061(4) 0.059(4) 0.006(3) -0.001(3) 0.025(3)
Cl1_7 0.079(5) 0.069(5) 0.064(6) 0.006(4) 0.008(4) 0.027(4)
Cl2_7 0.093(6) 0.131(7) 0.109(7) 0.039(5) 0.026(5) 0.059(5)
C1_7 0.094(5) 0.093(5) 0.092(5) 0.001(3) 0.002(3) 0.048(3)
C2_7 0.096(5) 0.099(5) 0.096(5) 0.003(3) 0.003(3) 0.048(3)
C3_7 0.096(5) 0.097(5) 0.096(5) 0.002(4) 0.001(4) 0.048(3)
C4_7 0.097(5) 0.097(5) 0.095(5) 0.002(3) 0.001(3) 0.048(3)
C5_7 0.095(5) 0.095(5) 0.095(5) 0.000(3) 0.002(4) 0.048(3)
C6_7 0.094(5) 0.093(5) 0.093(5) 0.002(3) 0.001(4) 0.047(3)
Zn11_11 0.0277(13) 0.0333(5) 0.0479(13) 0.0003(7) -0.0068(9) 0.0176(8)
Br11_11 0.051(4) 0.077(5) 0.131(6) -0.006(4) 0.011(4) 0.015(3)
Br12_11 0.081(6) 0.097(5) 0.116(5) 0.014(4) 0.023(4) 0.049(5)
Zn12_11 0.0375(6) 0.0360(6) 0.0358(17) 0.0064(11) -0.0028(11) 0.0165(5)
Br13_11 0.0287(19) 0.0213(19) 0.027(2) -0.0061(11) -0.0087(12) 0.0097(15)
Br14_11 0.057(5) 0.077(7) 0.125(7) 0.020(4) -0.009(4) 0.035(5)
C11_13 0.044(4) 0.049(4) 0.051(4) 0.003(3) 0.000(3) 0.024(3)
C12_13 0.044(4) 0.050(4) 0.051(4) 0.004(3) 0.000(3) 0.023(3)
C13_13 0.045(4) 0.049(4) 0.050(4) 0.003(4) 0.000(3) 0.023(3)
N14_13 0.045(4) 0.048(4) 0.050(4) 0.002(3) 0.000(3) 0.023(3)
C15_13 0.045(4) 0.048(4) 0.049(4) 0.002(3) 0.000(3) 0.023(3)
C16_13 0.044(4) 0.049(4) 0.049(4) 0.002(4) 0.000(3) 0.023(3)
C11_15 0.050(4) 0.056(4) 0.056(4) 0.004(3) 0.000(3) 0.027(3)
C12_15 0.051(4) 0.056(4) 0.056(4) 0.003(3) 0.000(3) 0.028(3)
C13_15 0.049(4) 0.056(4) 0.057(4) 0.002(3) 0.000(3) 0.028(3)
N14_15 0.049(4) 0.056(4) 0.057(4) 0.002(3) 0.000(3) 0.027(3)
C15_15 0.050(4) 0.055(4) 0.056(4) 0.002(3) 0.000(3) 0.028(3)
C16_15 0.050(4) 0.055(4) 0.056(4) 0.003(3) 0.000(3) 0.028(3)
Cl11_17 0.088(5) 0.146(6) 0.085(4) 0.027(4) 0.026(4) 0.066(4)
Cl12_17 0.139(8) 0.092(6) 0.141(8) -0.002(7) 0.008(7) 0.022(5)
C11_17 0.096(5) 0.094(5) 0.095(5) 0.000(3) 0.004(3) 0.047(3)
C12_17 0.096(5) 0.098(5) 0.094(5) 0.002(3) 0.005(3) 0.048(3)
C13_17 0.096(5) 0.097(5) 0.095(5) 0.002(3) 0.001(3) 0.049(3)
C14_17 0.095(5) 0.095(5) 0.094(5) 0.001(3) 0.001(3) 0.048(3)
C15_17 0.094(5) 0.093(5) 0.093(5) 0.000(3) 0.001(3) 0.047(3)
C16_17 0.097(5) 0.093(5) 0.094(5) 0.001(3) 0.003(3) 0.048(3)

loop_
_atom_type_symbol
_atom_type_description
_atom_type_scat_dispersion_real
_atom_type_scat_dispersion_imag
_atom_type_scat_source
Br Br -0.6763 1.2805 'International Tables Vol C Tables 4.2.6.8 and 6.1.1.4'
C C 0.0181 0.0091 'International Tables Vol C Tables 4.2.6.8 and 6.1.1.4'
Cl Cl 0.3639 0.7018 'International Tables Vol C Tables 4.2.6.8 and 6.1.1.4'
H H 0.0000 0.0000 'International Tables Vol C Tables 4.2.6.8 and 6.1.1.4'
N N 0.0311 0.0180 'International Tables Vol C Tables 4.2.6.8 and 6.1.1.4'
Zn Zn -1.5491 0.6778 'International Tables Vol C Tables 4.2.6.8 and 6.1.1.4'

loop_
_geom_angle_atom_site_label_1
_geom_angle_atom_site_label_2
_geom_angle_atom_site_label_3
_geom_angle
_geom_angle_site_symmetry_1
_geom_angle_site_symmetry_3
_geom_angle_publ_flag
C4 C3 Cl1 120.7(9) . . ?
C5 C3 Cl1 116.9(10) . . ?
C5 C3 C4 122.4(12) . . ?
C3 C4 Cl2 122.0(10) . . ?
C3 C4 C6 122.2(12) . . ?
C6 C4 Cl2 115.7(10) . . ?
C3 C5 H5 119.6 . . ?
C3 C5 C7 120.7(15) . . ?
C7 C5 H5 119.6 . . ?
C4 C6 H6 122.9 . . ?
C4 C6 C8 114.1(14) . . ?
C8 C6 H6 122.9 . . ?
C5 C7 H7 121.0 . . ?
C8 C7 C5 118.0(16) . . ?
C8 C7 H7 121.0 . . ?
C6 C8 H8 118.7 . . ?
C7 C8 C6 122.6(16) . . ?
C7 C8 H8 118.7 . . ?
Br2_1 Zn1_1 Br1_1 122.14(18) . . ?
N1_2 Zn1_1 Br1_1 108.1(3) . . ?
N1_2 Zn1_1 Br2_1 107.6(2) . . ?
N1_2 Zn1_1 N4_3 101.0(5) . 14_456 ?
N4_3 Zn1_1 Br1_1 105.7(4) 14_456 . ?
N4_3 Zn1_1 Br2_1 110.3(4) 14_456 . ?
Br4_1 Zn2_1 Br3_1 120.1(2) . . ?
N1_4 Zn2_1 Br3_1 103.9(3) . . ?
N1_4 Zn2_1 Br4_1 108.8(3) . . ?
N4_5 Zn2_1 Br3_1 110.1(4) . . ?
N4_5 Zn2_1 Br4_1 108.0(4) . . ?
N4_5 Zn2_1 N1_4 104.9(5) . . ?
C2_2 N1_2 Zn1_1 118.2(6) . . ?
C2_2 N1_2 Zn11_11 126.6(6) . . ?
C6_2 N1_2 Zn1_1 123.8(5) . . ?
C6_2 N1_2 C2_2 118.0(7) . . ?
C6_2 N1_2 Zn11_11 115.0(6) . . ?
N1_2 C2_2 H2_2 118.5 . . ?
N1_2 C2_2 C3_2 123.0(8) . . ?
C3_2 C2_2 H2_2 118.5 . . ?
C2_2 C3_2 H3_2 120.3 . . ?
C2_2 C3_2 C4_2 119.4(7) . . ?
C4_2 C3_2 H3_2 120.3 . . ?
C3_2 C4_2 C5_2 117.8(8) . . ?
C3_2 C4_2 C7_2 120.5(7) . . ?
C5_2 C4_2 C7_2 121.7(8) . . ?
C4_2 C5_2 H5_2 120.0 . . ?
C4_2 C5_2 C6_2 120.1(8) . . ?
C6_2 C5_2 H5_2 120.0 . . ?
N1_2 C6_2 C5_2 121.7(7) . . ?
N1_2 C6_2 H6_2 119.1 . . ?
C5_2 C6_2 H6_2 119.1 . . ?
C8_2 C7_2 C4_2 120.4(7) . . ?
C12_2 C7_2 C4_2 120.2(7) . . ?
C12_2 C7_2 C8_2 119.3(8) . . ?
C7_2 C8_2 H8_2 120.1 . . ?
C7_2 C8_2 C9_2 119.8(8) . . ?
C9_2 C8_2 H8_2 120.1 . . ?
C8_2 C9_2 C1_3 119.9(8) . . ?
C8_2 C9_2 C11_13 120.6(18) . . ?
C10_2 C9_2 C8_2 120.1(7) . . ?
C10_2 C9_2 C1_3 120.0(8) . . ?
C10_2 C9_2 C11_13 117.6(19) . . ?
C9_2 C10_2 H10_2 119.7 . . ?
C9_2 C10_2 C11_2 120.5(8) . . ?
C11_2 C10_2 H10_2 119.7 . . ?
C10_2 C11_2 C1_5 121.5(9) . . ?
C10_2 C11_2 C11_15 117.4(15) . . ?
C12_2 C11_2 C10_2 119.2(8) . . ?
C12_2 C11_2 C1_5 119.3(8) . . ?
C12_2 C11_2 C11_15 123.0(14) . . ?
C7_2 C12_2 C11_2 121.1(8) . . ?
C7_2 C12_2 H12_2 119.5 . . ?
C11_2 C12_2 H12_2 119.5 . . ?
C2_3 C1_3 C9_2 121.8(9) . . ?
C2_3 C1_3 C6_3 116.9(8) . . ?
C6_3 C1_3 C9_2 121.2(9) . . ?
C1_3 C2_3 H2_3 120.1 . . ?
C1_3 C2_3 C3_3 119.8(9) . . ?
C3_3 C2_3 H2_3 120.1 . . ?
C2_3 C3_3 H3_3 119.2 . . ?
N4_3 C3_3 C2_3 121.6(9) . . ?
N4_3 C3_3 H3_3 119.2 . . ?
C3_3 N4_3 Zn1_1 122.6(8) . 15_556 ?
C5_3 N4_3 Zn1_1 118.4(9) . 15_556 ?
C5_3 N4_3 C3_3 119.0(8) . . ?
N4_3 C5_3 H5_3 119.0 . . ?
N4_3 C5_3 C6_3 122.0(9) . . ?
C6_3 C5_3 H5_3 119.0 . . ?
C1_3 C6_3 H6_3 119.8 . . ?
C5_3 C6_3 C1_3 120.5(9) . . ?
C5_3 C6_3 H6_3 119.8 . . ?
C2_4 N1_4 Zn2_1 121.0(5) . . ?
C2_4 N1_4 Zn12_11 114.5(6) . . ?
C6_4 N1_4 Zn2_1 120.8(5) . . ?
C6_4 N1_4 C2_4 118.0(7) . . ?
C6_4 N1_4 Zn12_11 127.3(6) . . ?
N1_4 C2_4 H2_4 118.8 . . ?
N1_4 C2_4 C3_4 122.3(8) . . ?
C3_4 C2_4 H2_4 118.8 . . ?
C2_4 C3_4 H3_4 120.5 . . ?
C4_4 C3_4 C2_4 118.9(8) . . ?
C4_4 C3_4 H3_4 120.5 . . ?
C3_4 C4_4 C7_4 121.2(7) . . ?
C5_4 C4_4 C3_4 118.6(7) . . ?
C5_4 C4_4 C7_4 120.2(7) . . ?
C4_4 C5_4 H5_4 120.1 . . ?
C4_4 C5_4 C6_4 119.7(7) . . ?
C6_4 C5_4 H5_4 120.1 . . ?
N1_4 C6_4 C5_4 122.5(7) . . ?
N1_4 C6_4 H6_4 118.8 . . ?
C5_4 C6_4 H6_4 118.8 . . ?
C8_4 C7_4 C4_4 120.0(7) . . ?
C8_4 C7_4 C4_4 121.4(7) 3_565 . ?
C8_4 C7_4 C8_4 118.6(7) 3_565 . ?
C7_4 C8_4 C7_4 121.4(7) 2_665 . ?
C7_4 C8_4 H8_4 119.3 2_665 . ?
C7_4 C8_4 H8_4 119.3 . . ?
C2_5 C1_5 C11_2 122.5(9) . . ?
C6_5 C1_5 C11_2 122.5(10) . . ?
C6_5 C1_5 C2_5 114.9(10) . . ?
C1_5 C2_5 H2_5 119.7 . . ?
C3_5 C2_5 C1_5 120.6(9) . . ?
C3_5 C2_5 H2_5 119.7 . . ?
C2_5 C3_5 H3_5 118.7 . . ?
N4_5 C3_5 C2_5 122.6(10) . . ?
N4_5 C3_5 H3_5 118.7 . . ?
C3_5 N4_5 Zn2_1 122.3(8) . . ?
C5_5 N4_5 Zn2_1 119.9(8) . . ?
C5_5 N4_5 C3_5 117.6(9) . . ?
N4_5 C5_5 H5_5 118.6 . . ?
N4_5 C5_5 C6_5 122.9(9) . . ?
C6_5 C5_5 H5_5 118.6 . . ?
C1_5 C6_5 C5_5 121.0(10) . . ?
C1_5 C6_5 H6_5 119.5 . . ?
C5_5 C6_5 H6_5 119.5 . . ?
C2_7 C1_7 Cl1_7 121.4(16) . . ?
C2_7 C1_7 C6_7 120.0 . . ?
C6_7 C1_7 Cl1_7 117.4(15) . . ?
C1_7 C2_7 Cl2_7 125.2(15) . . ?
C3_7 C2_7 Cl2_7 114.7(15) . . ?
C3_7 C2_7 C1_7 120.0 . . ?
C2_7 C3_7 H3_7 120.0 . . ?
C2_7 C3_7 C4_7 120.0 . . ?
C4_7 C3_7 H3_7 120.0 . . ?
C3_7 C4_7 H4_7 120.0 . . ?
C5_7 C4_7 C3_7 120.0 . . ?
C5_7 C4_7 H4_7 120.0 . . ?
C4_7 C5_7 H5_7 120.0 . . ?
C4_7 C5_7 C6_7 120.0 . . ?
C6_7 C5_7 H5_7 120.0 . . ?
C1_7 C6_7 H6_7 120.0 . . ?
C5_7 C6_7 C1_7 120.0 . . ?
C5_7 C6_7 H6_7 120.0 . . ?
N1_2 Zn11_11 Br11_11 113.6(6) . . ?
N1_2 Zn11_11 Br12_11 104.6(4) . . ?
Br11_11 Zn11_11 Br12_11 120.4(6) . . ?
N1_4 Zn12_11 Br13_11 117.1(5) . . ?
N1_4 Zn12_11 Br14_11 101.7(6) . . ?
N1_4 Zn12_11 N14_15 94.3(14) . . ?
Br13_11 Zn12_11 Br14_11 134.8(7) . . ?
Br13_11 Zn12_11 N14_15 101.7(12) . . ?
N14_15 Zn12_11 Br14_11 97.3(11) . . ?
C12_13 C11_13 C9_2 123(3) . . ?
C12_13 C11_13 C16_13 120.0 . . ?
C16_13 C11_13 C9_2 114(3) . . ?
C11_13 C12_13 H12_13 120.0 . . ?
C13_13 C12_13 C11_13 120.0 . . ?
C13_13 C12_13 H12_13 120.0 . . ?
C12_13 C13_13 H13_13 120.0 . . ?
C12_13 C13_13 N14_13 120.0 . . ?
N14_13 C13_13 H13_13 120.0 . . ?
C13_13 N14_13 Zn11_11 115(3) . 15_556 ?
C15_13 N14_13 Zn11_11 125(3) . 15_556 ?
C15_13 N14_13 C13_13 120.0 . . ?
N14_13 C15_13 H15_13 120.0 . . ?
N14_13 C15_13 C16_13 120.0 . . ?
C16_13 C15_13 H15_13 120.0 . . ?
C11_13 C16_13 H16_13 120.0 . . ?
C15_13 C16_13 C11_13 120.0 . . ?
C15_13 C16_13 H16_13 120.0 . . ?
C12_15 C11_15 C11_2 117(2) . . ?
C12_15 C11_15 C16_15 120.0 . . ?
C16_15 C11_15 C11_2 122(2) . . ?
C11_15 C12_15 H12_15 120.0 . . ?
C11_15 C12_15 C13_15 120.0 . . ?
C13_15 C12_15 H12_15 120.0 . . ?
C12_15 C13_15 H13_15 120.0 . . ?
N14_15 C13_15 C12_15 120.0 . . ?
N14_15 C13_15 H13_15 120.0 . . ?
C13_15 N14_15 Zn12_11 123.0(19) . . ?
C15_15 N14_15 Zn12_11 117.0(19) . . ?
C15_15 N14_15 C13_15 120.0 . . ?
N14_15 C15_15 H15_15 120.0 . . ?
N14_15 C15_15 C16_15 120.0 . . ?
C16_15 C15_15 H15_15 120.0 . . ?
C11_15 C16_15 H16_15 120.0 . . ?
C15_15 C16_15 C11_15 120.0 . . ?
C15_15 C16_15 H16_15 120.0 . . ?
C12_17 C11_17 Cl12_17 116.6(17) . . ?
C12_17 C11_17 C16_17 120.0 . . ?
C16_17 C11_17 Cl12_17 123.3(17) . . ?
C11_17 C12_17 Cl11_17 117.5(15) . . ?
C13_17 C12_17 Cl11_17 121.9(15) . . ?
C13_17 C12_17 C11_17 120.0 . . ?
C12_17 C13_17 H13_17 120.0 . . ?
C12_17 C13_17 C14_17 120.0 . . ?
C14_17 C13_17 H13_17 120.0 . . ?
C13_17 C14_17 H14_17 120.0 . . ?
C15_17 C14_17 C13_17 120.0 . . ?
C15_17 C14_17 H14_17 120.0 . . ?
C14_17 C15_17 H15_17 120.0 . . ?
C14_17 C15_17 C16_17 120.0 . . ?
C16_17 C15_17 H15_17 120.0 . . ?
C11_17 C16_17 H16_17 120.0 . . ?
C15_17 C16_17 C11_17 120.0 . . ?
C15_17 C16_17 H16_17 120.0 . . ?

loop_
_geom_bond_atom_site_label_1
_geom_bond_atom_site_label_2
_geom_bond_distance
_geom_bond_site_symmetry_2
_geom_bond_publ_flag
Cl1 C3 1.748(12) . ?
Cl2 C4 1.762(12) . ?
C3 C4 1.345(16) . ?
C3 C5 1.340(17) . ?
C4 C6 1.38(2) . ?
C5 H5 0.9500 . ?
C5 C7 1.38(2) . ?
C6 H6 0.9500 . ?
C6 C8 1.46(2) . ?
C7 H7 0.9500 . ?
C7 C8 1.36(2) . ?
C8 H8 0.9500 . ?
Zn1_1 Br1_1 2.365(4) . ?
Zn1_1 Br2_1 2.281(5) . ?
Zn1_1 N1_2 2.052(7) . ?
Zn1_1 N4_3 2.083(12) 14_456 ?
Zn2_1 Br3_1 2.438(7) . ?
Zn2_1 Br4_1 2.352(5) . ?
Zn2_1 N1_4 2.088(7) . ?
Zn2_1 N4_5 1.967(11) . ?
N1_2 C2_2 1.345(10) . ?
N1_2 C6_2 1.342(11) . ?
N1_2 Zn11_11 2.095(13) . ?
C2_2 H2_2 0.9500 . ?
C2_2 C3_2 1.374(12) . ?
C3_2 H3_2 0.9500 . ?
C3_2 C4_2 1.381(12) . ?
C4_2 C5_2 1.385(11) . ?
C4_2 C7_2 1.491(11) . ?
C5_2 H5_2 0.9500 . ?
C5_2 C6_2 1.385(12) . ?
C6_2 H6_2 0.9500 . ?
C7_2 C8_2 1.399(11) . ?
C7_2 C12_2 1.377(12) . ?
C8_2 H8_2 0.9500 . ?
C8_2 C9_2 1.399(12) . ?
C9_2 C10_2 1.371(12) . ?
C9_2 C1_3 1.489(12) . ?
C9_2 C11_13 1.60(5) . ?
C10_2 H10_2 0.9500 . ?
C10_2 C11_2 1.394(11) . ?
C11_2 C12_2 1.390(12) . ?
C11_2 C1_5 1.483(14) . ?
C11_2 C11_15 1.61(3) . ?
C12_2 H12_2 0.9500 . ?
C1_3 C2_3 1.371(14) . ?
C1_3 C6_3 1.395(13) . ?
C2_3 H2_3 0.9500 . ?
C2_3 C3_3 1.391(13) . ?
C3_3 H3_3 0.9500 . ?
C3_3 N4_3 1.351(13) . ?
N4_3 C5_3 1.309(13) . ?
C5_3 H5_3 0.9500 . ?
C5_3 C6_3 1.380(13) . ?
C6_3 H6_3 0.9500 . ?
N1_4 C2_4 1.354(11) . ?
N1_4 C6_4 1.336(10) . ?
N1_4 Zn12_11 2.020(12) . ?
C2_4 H2_4 0.9500 . ?
C2_4 C3_4 1.389(11) . ?
C3_4 H3_4 0.9500 . ?
C3_4 C4_4 1.388(11) . ?
C4_4 C5_4 1.373(11) . ?
C4_4 C7_4 1.498(10) . ?
C5_4 H5_4 0.9500 . ?
C5_4 C6_4 1.386(11) . ?
C6_4 H6_4 0.9500 . ?
C7_4 C8_4 1.383(11) 3_565 ?
C7_4 C8_4 1.411(10) . ?
C8_4 H8_4 0.9500 . ?
C1_5 C2_5 1.395(15) . ?
C1_5 C6_5 1.384(15) . ?
C2_5 H2_5 0.9500 . ?
C2_5 C3_5 1.370(14) . ?
C3_5 H3_5 0.9500 . ?
C3_5 N4_5 1.355(14) . ?
N4_5 C5_5 1.292(15) . ?
C5_5 H5_5 0.9500 . ?
C5_5 C6_5 1.393(15) . ?
C6_5 H6_5 0.9500 . ?
Cl1_7 C1_7 1.95(3) . ?
Cl2_7 C2_7 1.87(2) . ?
C1_7 C2_7 1.3900 . ?
C1_7 C6_7 1.3900 . ?
C2_7 C3_7 1.3900 . ?
C3_7 H3_7 0.9500 . ?
C3_7 C4_7 1.3900 . ?
C4_7 H4_7 0.9500 . ?
C4_7 C5_7 1.3900 . ?
C5_7 H5_7 0.9500 . ?
C5_7 C6_7 1.3900 . ?
C6_7 H6_7 0.9500 . ?
Zn11_11 Br11_11 2.288(14) . ?
Zn11_11 Br12_11 2.538(14) . ?
Zn12_11 Br13_11 2.114(12) . ?
Zn12_11 Br14_11 2.440(19) . ?
Zn12_11 N14_15 2.22(3) . ?
C11_13 C12_13 1.3900 . ?
C11_13 C16_13 1.3900 . ?
C12_13 H12_13 0.9500 . ?
C12_13 C13_13 1.3900 . ?
C13_13 H13_13 0.9500 . ?
C13_13 N14_13 1.3900 . ?
N14_13 C15_13 1.3900 . ?
C15_13 H15_13 0.9500 . ?
C15_13 C16_13 1.3900 . ?
C16_13 H16_13 0.9500 . ?
C11_15 C12_15 1.3900 . ?
C11_15 C16_15 1.3900 . ?
C12_15 H12_15 0.9500 . ?
C12_15 C13_15 1.3900 . ?
C13_15 H13_15 0.9500 . ?
C13_15 N14_15 1.3900 . ?
N14_15 C15_15 1.3900 . ?
C15_15 H15_15 0.9500 . ?
C15_15 C16_15 1.3900 . ?
C16_15 H16_15 0.9500 . ?
Cl11_17 C12_17 1.60(2) . ?
Cl12_17 C11_17 1.56(3) . ?
C11_17 C12_17 1.3900 . ?
C11_17 C16_17 1.3900 . ?
C12_17 C13_17 1.3900 . ?
C13_17 H13_17 0.9500 . ?
C13_17 C14_17 1.3900 . ?
C14_17 H14_17 0.9500 . ?
C14_17 C15_17 1.3900 . ?
C15_17 H15_17 0.9500 . ?
C15_17 C16_17 1.3900 . ?
C16_17 H16_17 0.9500 . ?

loop_
_geom_torsion_atom_site_label_1
_geom_torsion_atom_site_label_2
_geom_torsion_atom_site_label_3
_geom_torsion_atom_site_label_4
_geom_torsion
_geom_torsion_site_symmetry_1
_geom_torsion_site_symmetry_2
_geom_torsion_site_symmetry_3
_geom_torsion_site_symmetry_4
_geom_torsion_publ_flag
Cl1 C3 C4 Cl2 1.3(13) . . . . ?
Cl1 C3 C4 C6 179.5(11) . . . . ?
Cl1 C3 C5 C7 -180.0(13) . . . . ?
Cl2 C4 C6 C8 179.2(14) . . . . ?
C3 C4 C6 C8 1(2) . . . . ?
C3 C5 C7 C8 0(3) . . . . ?
C4 C3 C5 C7 1(2) . . . . ?
C4 C6 C8 C7 0(3) . . . . ?
C5 C3 C4 Cl2 -179.4(9) . . . . ?
C5 C3 C4 C6 -1.2(19) . . . . ?
C5 C7 C8 C6 0(3) . . . . ?
Zn1_1 N1_2 C2_2 C3_2 -178.8(6) . . . . ?
Zn1_1 N1_2 C6_2 C5_2 178.5(6) . . . . ?
Zn1_1 N4_3 C5_3 C6_3 -179.4(8) 15_556 . . . ?
Zn2_1 N1_4 C2_4 C3_4 -174.9(7) . . . . ?
Zn2_1 N1_4 C6_4 C5_4 175.7(6) . . . . ?
Zn2_1 N4_5 C5_5 C6_5 178.0(9) . . . . ?
N1_2 C2_2 C3_2 C4_2 0.8(12) . . . . ?
C2_2 N1_2 C6_2 C5_2 0.8(11) . . . . ?
C2_2 C3_2 C4_2 C5_2 -0.6(12) . . . . ?
C2_2 C3_2 C4_2 C7_2 179.5(7) . . . . ?
C3_2 C4_2 C5_2 C6_2 0.5(12) . . . . ?
C3_2 C4_2 C7_2 C8_2 32.7(12) . . . . ?
C3_2 C4_2 C7_2 C12_2 -147.7(9) . . . . ?
C4_2 C5_2 C6_2 N1_2 -0.6(13) . . . . ?
C4_2 C7_2 C8_2 C9_2 -177.2(8) . . . . ?
C4_2 C7_2 C12_2 C11_2 179.0(9) . . . . ?
C5_2 C4_2 C7_2 C8_2 -147.2(8) . . . . ?
C5_2 C4_2 C7_2 C12_2 32.3(12) . . . . ?
C6_2 N1_2 C2_2 C3_2 -0.9(11) . . . . ?
C7_2 C4_2 C5_2 C6_2 -179.6(7) . . . . ?
C7_2 C8_2 C9_2 C10_2 -2.6(14) . . . . ?
C7_2 C8_2 C9_2 C1_3 176.1(9) . . . . ?
C7_2 C8_2 C9_2 C11_13 -167(3) . . . . ?
C8_2 C7_2 C12_2 C11_2 -1.4(14) . . . . ?
C8_2 C9_2 C10_2 C11_2 0.3(15) . . . . ?
C8_2 C9_2 C1_3 C2_3 35.3(18) . . . . ?
C8_2 C9_2 C1_3 C6_3 -147.7(10) . . . . ?
C8_2 C9_2 C11_13 C12_13 -3(5) . . . . ?
C8_2 C9_2 C11_13 C16_13 -162(2) . . . . ?
C9_2 C10_2 C11_2 C12_2 1.4(15) . . . . ?
C9_2 C10_2 C11_2 C1_5 -178.0(10) . . . . ?
C9_2 C10_2 C11_2 C11_15 174.0(19) . . . . ?
C9_2 C1_3 C2_3 C3_3 174.6(12) . . . . ?
C9_2 C1_3 C6_3 C5_3 -176.0(10) . . . . ?
C9_2 C11_13 C12_13 C13_13 -157(5) . . . . ?
C9_2 C11_13 C16_13 C15_13 159(5) . . . . ?
C10_2 C9_2 C1_3 C2_3 -145.9(13) . . . . ?
C10_2 C9_2 C1_3 C6_3 31.0(15) . . . . ?
C10_2 C9_2 C11_13 C12_13 -168(3) . . . . ?
C10_2 C9_2 C11_13 C16_13 33(4) . . . . ?
C10_2 C11_2 C12_2 C7_2 -0.8(15) . . . . ?
C10_2 C11_2 C1_5 C2_5 -10.5(19) . . . . ?
C10_2 C11_2 C1_5 C6_5 169.8(11) . . . . ?
C10_2 C11_2 C11_15 C12_15 -154.0(19) . . . . ?
C10_2 C11_2 C11_15 C16_15 37(3) . . . . ?
C11_2 C1_5 C2_5 C3_5 -178.1(11) . . . . ?
C11_2 C1_5 C6_5 C5_5 174.2(11) . . . . ?
C11_2 C11_15 C12_15 C13_15 -170(4) . . . . ?
C11_2 C11_15 C16_15 C15_15 169(4) . . . . ?
C12_2 C7_2 C8_2 C9_2 3.2(13) . . . . ?
C12_2 C11_2 C1_5 C2_5 170.1(12) . . . . ?
C12_2 C11_2 C1_5 C6_5 -9.6(18) . . . . ?
C12_2 C11_2 C11_15 C12_15 18(3) . . . . ?
C12_2 C11_2 C11_15 C16_15 -151(2) . . . . ?
C1_3 C9_2 C10_2 C11_2 -178.4(10) . . . . ?
C1_3 C2_3 C3_3 N4_3 2.0(18) . . . . ?
C2_3 C1_3 C6_3 C5_3 1.1(17) . . . . ?
C2_3 C3_3 N4_3 Zn1_1 177.9(11) . . . 15_556 ?
C2_3 C3_3 N4_3 C5_3 -0.1(18) . . . . ?
C3_3 N4_3 C5_3 C6_3 -1.4(19) . . . . ?
N4_3 C5_3 C6_3 C1_3 0.9(19) . . . . ?
C6_3 C1_3 C2_3 C3_3 -2.5(18) . . . . ?
N1_4 C2_4 C3_4 C4_4 -0.2(14) . . . . ?
C2_4 N1_4 C6_4 C5_4 0.6(12) . . . . ?
C2_4 C3_4 C4_4 C5_4 -0.6(13) . . . . ?
C2_4 C3_4 C4_4 C7_4 179.2(8) . . . . ?
C3_4 C4_4 C5_4 C6_4 1.3(12) . . . . ?
C3_4 C4_4 C7_4 C8_4 144.5(9) . . . 3_565 ?
C3_4 C4_4 C7_4 C8_4 -34.5(12) . . . . ?
C4_4 C5_4 C6_4 N1_4 -1.4(13) . . . . ?
C4_4 C7_4 C8_4 C7_4 -179.4(6) . . . 2_665 ?
C5_4 C4_4 C7_4 C8_4 145.3(8) . . . . ?
C5_4 C4_4 C7_4 C8_4 -35.7(12) . . . 3_565 ?
C6_4 N1_4 C2_4 C3_4 0.1(13) . . . . ?
C7_4 C4_4 C5_4 C6_4 -178.5(8) . . . . ?
C8_4 C7_4 C8_4 C7_4 1.5(17) 3_565 . . 2_665 ?
C1_5 C11_2 C12_2 C7_2 178.6(10) . . . . ?
C1_5 C2_5 C3_5 N4_5 5(2) . . . . ?
C2_5 C1_5 C6_5 C5_5 -5.4(19) . . . . ?
C2_5 C3_5 N4_5 Zn2_1 178.1(9) . . . . ?
C2_5 C3_5 N4_5 C5_5 -7(2) . . . . ?
C3_5 N4_5 C5_5 C6_5 3(2) . . . . ?
N4_5 C5_5 C6_5 C1_5 3(2) . . . . ?
C6_5 C1_5 C2_5 C3_5 1.6(19) . . . . ?
Cl1_7 C1_7 C2_7 Cl2_7 -8(3) . . . . ?
Cl1_7 C1_7 C2_7 C3_7 168(2) . . . . ?
Cl1_7 C1_7 C6_7 C5_7 -168(2) . . . . ?
Cl2_7 C2_7 C3_7 C4_7 175.5(19) . . . . ?
C1_7 C2_7 C3_7 C4_7 0.0 . . . . ?
C2_7 C1_7 C6_7 C5_7 0.0 . . . . ?
C2_7 C3_7 C4_7 C5_7 0.0 . . . . ?
C3_7 C4_7 C5_7 C6_7 0.0 . . . . ?
C4_7 C5_7 C6_7 C1_7 0.0 . . . . ?
C6_7 C1_7 C2_7 Cl2_7 -175(2) . . . . ?
C6_7 C1_7 C2_7 C3_7 0.0 . . . . ?
Zn11_11 N1_2 C2_2 C3_2 -173.1(7) . . . . ?
Zn11_11 N1_2 C6_2 C5_2 173.9(7) . . . . ?
Zn11_11 N14_13 C15_13 C16_13 171(5) 15_556 . . . ?
Zn12_11 N1_4 C2_4 C3_4 175.4(7) . . . . ?
Zn12_11 N1_4 C6_4 C5_4 -174.0(7) . . . . ?
Zn12_11 N14_15 C15_15 C16_15 178(3) . . . . ?
C11_13 C9_2 C10_2 C11_2 165(3) . . . . ?
C11_13 C12_13 C13_13 N14_13 0.0 . . . . ?
C12_13 C11_13 C16_13 C15_13 0.0 . . . . ?
C12_13 C13_13 N14_13 Zn11_11 -172(5) . . . 15_556 ?
C12_13 C13_13 N14_13 C15_13 0.0 . . . . ?
C13_13 N14_13 C15_13 C16_13 0.0 . . . . ?
N14_13 C15_13 C16_13 C11_13 0.0 . . . . ?
C16_13 C11_13 C12_13 C13_13 0.0 . . . . ?
C11_15 C11_2 C12_2 C7_2 -173(2) . . . . ?
C11_15 C12_15 C13_15 N14_15 0.0 . . . . ?
C12_15 C11_15 C16_15 C15_15 0.0 . . . . ?
C12_15 C13_15 N14_15 Zn12_11 -178(4) . . . . ?
C12_15 C13_15 N14_15 C15_15 0.0 . . . . ?
C13_15 N14_15 C15_15 C16_15 0.0 . . . . ?
N14_15 C15_15 C16_15 C11_15 0.0 . . . . ?
C16_15 C11_15 C12_15 C13_15 0.0 . . . . ?
Cl11_17 C12_17 C13_17 C14_17 -171(2) . . . . ?
Cl12_17 C11_17 C12_17 Cl11_17 -4(2) . . . . ?
Cl12_17 C11_17 C12_17 C13_17 -176(2) . . . . ?
Cl12_17 C11_17 C16_17 C15_17 175(2) . . . . ?
C11_17 C12_17 C13_17 C14_17 0.0 . . . . ?
C12_17 C11_17 C16_17 C15_17 0.0 . . . . ?
C12_17 C13_17 C14_17 C15_17 0.0 . . . . ?
C13_17 C14_17 C15_17 C16_17 0.0 . . . . ?
C14_17 C15_17 C16_17 C11_17 0.0 . . . . ?
C16_17 C11_17 C12_17 Cl11_17 171(2) . . . . ?
C16_17 C11_17 C12_17 C13_17 0.0 . . . . ?

loop_
_smtbx_masks_void_nr
_smtbx_masks_void_average_x
_smtbx_masks_void_average_y
_smtbx_masks_void_average_z
_smtbx_masks_void_volume
_smtbx_masks_void_count_electrons
_smtbx_masks_void_content
1 0.000 0.000 0.000 433.6 140.9 '2.667 C6H4Cl'
2 0.333 0.667 0.667 433.6 140.9 '2.667 C6H4Cl'
3 0.667 0.333 0.333 433.6 140.9 '2.667 C6H4Cl'
